data_2016284
loop_
_publ_author_name
'Lu, Wen'
'Zhu, Qin-Yu'
'Zhang, Yong'
'Lin, Xiao-Min'
'Dai, Jie'

_publ_section_title
;
 A new tetrathiafulvalene--diamide cation salt with [Cu~2~Br~4~]^2{-^}
 anions
;
_journal_coeditor_code SQ3096
_journal_issue 11
_journal_name_full 'Acta Crystallographica Section C'
_journal_page_first m496
_journal_page_last m498
_journal_paper_doi 10.1107/S0108270107042035
_journal_volume 63
_journal_year 2007
_chemical_formula_iupac '(C10 H10 N2 O2 S6)2 [Cu2 Br4]'
_chemical_formula_moiety '2C10 H10 N2 O2 S6 + , Br4 Cu2 2-'
_chemical_formula_sum 'C20 H20 Br4 Cu2 N4 O4 S12'
_chemical_formula_weight 1211.84
_chemical_name_systematic
;
bis[2,3-bis(aminocarbonyl)-8,9-bis(methylsulfanyl)tetrathiafulvalenium]
di-\m-bromido-bis[bromidocopper(II)]
;
_space_group_IT_number 2
_symmetry_cell_setting triclinic
_symmetry_space_group_name_Hall '-P 1'
_symmetry_space_group_name_H-M 'P -1'
_atom_sites_solution_hydrogens geom
_atom_sites_solution_primary direct
_atom_sites_solution_secondary difmap
_audit_creation_method SHELXL97
_cell_angle_alpha 75.343(7)
_cell_angle_beta 72.571(6)
_cell_angle_gamma 81.242(7)
_cell_formula_units_Z 1
_cell_length_a 9.3326(9)
_cell_length_b 10.0980(9)
_cell_length_c 10.3272(9)
_cell_measurement_reflns_used 3221
_cell_measurement_temperature 173(2)
_cell_measurement_theta_max 25.3
_cell_measurement_theta_min 3.2
_cell_volume 895.25(15)
_computing_cell_refinement 'CrystalClear (Rigaku, 2001)'
_computing_data_collection 'CrystalClear (Rigaku, 2001)'
_computing_data_reduction 'CrystalStructure (Rigaku, 2001)'
_computing_molecular_graphics 'ORTEP32 (Farrugia, 1997)'
_computing_publication_material 'publCIF (Westrip, 2007)'
_computing_structure_refinement 'SHELXL97 (Sheldrick, 1997)'
_computing_structure_solution 'SHELXS97 (Sheldrick, 1997)'
_diffrn_ambient_temperature 173(2)
_diffrn_detector_area_resol_mean 7.31
_diffrn_measured_fraction_theta_full 0.992
_diffrn_measured_fraction_theta_max 0.992
_diffrn_measurement_device_type 'Rigaku Mercury'
_diffrn_measurement_method \w
_diffrn_radiation_monochromator graphite
_diffrn_radiation_source 'fine-focus sealed tube'
_diffrn_radiation_type MoK\a
_diffrn_radiation_wavelength 0.71073
_diffrn_reflns_av_R_equivalents 0.0252
_diffrn_reflns_av_sigmaI/netI 0.0290
_diffrn_reflns_limit_h_max 11
_diffrn_reflns_limit_h_min -10
_diffrn_reflns_limit_k_max 12
_diffrn_reflns_limit_k_min -10
_diffrn_reflns_limit_l_max 12
_diffrn_reflns_limit_l_min -12
_diffrn_reflns_number 8740
_diffrn_reflns_theta_full 25.34
_diffrn_reflns_theta_max 25.34
_diffrn_reflns_theta_min 3.29
_exptl_absorpt_coefficient_mu 6.389
_exptl_absorpt_correction_T_max 0.383
_exptl_absorpt_correction_T_min 0.218
_exptl_absorpt_correction_type multi-scan
_exptl_absorpt_process_details '(Jacobson, 1998)'
_exptl_crystal_colour black
_exptl_crystal_density_diffrn 2.248
_exptl_crystal_density_method 'not measured'
_exptl_crystal_description block
_exptl_crystal_F_000 590
_exptl_crystal_size_max 0.30
_exptl_crystal_size_mid 0.16
_exptl_crystal_size_min 0.15
_refine_diff_density_max 0.695
_refine_diff_density_min -0.608
_refine_ls_extinction_method none
_refine_ls_goodness_of_fit_ref 1.052
_refine_ls_hydrogen_treatment constr
_refine_ls_matrix_type full
_refine_ls_number_parameters 211
_refine_ls_number_reflns 3252
_refine_ls_number_restraints 0
_refine_ls_restrained_S_all 1.052
_refine_ls_R_factor_all 0.0343
_refine_ls_R_factor_gt 0.0275
_refine_ls_shift/su_max 0.000
_refine_ls_shift/su_mean 0.000
_refine_ls_structure_factor_coef Fsqd
_refine_ls_weighting_details 'calc w=1/[\s^2^(Fo^2^)+(0.0374P)^2^+0.3125P] where P=(Fo^2^+2Fc^2^)/3'
_refine_ls_weighting_scheme calc
_refine_ls_wR_factor_gt 0.0659
_refine_ls_wR_factor_ref 0.0698
_reflns_number_gt 2819
_reflns_number_total 3252
_reflns_threshold_expression I>2\s(I)
_cod_data_source_file sq3096.cif
_cod_data_source_block I
_cod_original_cell_volume 895.25(14)
_cod_database_code 2016284
_cod_database_fobs_code 2016284

loop_
_symmetry_equiv_pos_as_xyz
'x, y, z'
'-x, -y, -z'

loop_
_atom_site_type_symbol
_atom_site_label
_atom_site_fract_x
_atom_site_fract_y
_atom_site_fract_z
_atom_site_U_iso_or_equiv
_atom_site_adp_type
_atom_site_calc_flag
_atom_site_refinement_flags
_atom_site_occupancy
Br Br1 0.64254(4) -0.67476(4) 0.51131(4) 0.03293(12) Uani d . 1
Br Br2 0.66287(4) -0.36038(4) 0.70806(4) 0.03273(12) Uani d . 1
Cu Cu1 0.56406(5) -0.45958(5) 0.57833(5) 0.03348(13) Uani d . 1
S S1 0.30665(8) 0.26603(8) 0.81083(9) 0.02176(19) Uani d . 1
S S2 0.07505(9) 0.36260(8) 0.66596(9) 0.0249(2) Uani d . 1
S S3 0.24747(9) 0.53601(8) 0.92818(9) 0.02259(19) Uani d . 1
S S4 0.00101(9) 0.63548(8) 0.79918(8) 0.02099(18) Uani d . 1
S S5 0.20648(9) 0.78932(9) 1.04565(10) 0.0285(2) Uani d . 1
S S6 -0.05540(9) 0.90009(8) 0.90017(9) 0.02288(19) Uani d . 1
O O1 0.4595(3) 0.0273(2) 0.8186(3) 0.0317(6) Uani d . 1
O O2 0.1692(3) 0.0157(2) 0.5433(3) 0.0317(6) Uani d . 1
N N1 0.3954(3) -0.0661(3) 0.6687(3) 0.0316(7) Uani d . 1
H H1A 0.4603 -0.1384 0.6783 0.038 Uiso calc R 1
H H1B 0.3380 -0.0579 0.6128 0.038 Uiso calc R 1
N N2 -0.0338(3) 0.1669(3) 0.5616(3) 0.0286(7) Uani d . 1
H H2A -0.0762 0.1238 0.5204 0.034 Uiso calc R 1
H H2B -0.0804 0.2414 0.5897 0.034 Uiso calc R 1
C C1 0.2746(3) 0.1559(3) 0.7189(3) 0.0207(7) Uani d . 1
C C2 0.1646(3) 0.1979(3) 0.6551(3) 0.0197(7) Uani d . 1
C C3 0.1686(3) 0.3918(3) 0.7753(3) 0.0193(7) Uani d . 1
C C4 0.1413(3) 0.5084(3) 0.8277(3) 0.0203(7) Uani d . 1
C C5 0.1595(3) 0.6949(3) 0.9476(3) 0.0202(7) Uani d . 1
C C6 0.0435(3) 0.7424(3) 0.8868(3) 0.0186(7) Uani d . 1
C C7 0.3939(4) 0.7215(4) 1.0510(4) 0.0325(9) Uani d . 1
H H7A 0.3913 0.6281 1.1089 0.049 Uiso calc R 1
H H7B 0.4363 0.7799 1.0905 0.049 Uiso calc R 1
H H7C 0.4566 0.7195 0.9564 0.049 Uiso calc R 1
C C8 -0.2029(4) 0.9012(4) 0.8201(4) 0.0294(8) Uani d . 1
H H8A -0.1590 0.9064 0.7202 0.044 Uiso calc R 1
H H8B -0.2752 0.9810 0.8341 0.044 Uiso calc R 1
H H8C -0.2546 0.8169 0.8625 0.044 Uiso calc R 1
C C9 0.3841(4) 0.0295(3) 0.7378(3) 0.0240(7) Uani d . 1
C C10 0.1009(4) 0.1195(3) 0.5813(3) 0.0236(7) Uani d . 1

loop_
_atom_site_aniso_label
_atom_site_aniso_U_11
_atom_site_aniso_U_22
_atom_site_aniso_U_33
_atom_site_aniso_U_12
_atom_site_aniso_U_13
_atom_site_aniso_U_23
Br1 0.0274(2) 0.0315(2) 0.0413(2) 0.00280(15) -0.01117(16) -0.01141(17)
Br2 0.0319(2) 0.0373(2) 0.0385(2) -0.00222(16) -0.01675(16) -0.01716(17)
Cu1 0.0343(3) 0.0400(3) 0.0322(3) -0.0110(2) -0.0101(2) -0.0126(2)
S1 0.0176(4) 0.0261(4) 0.0266(5) 0.0013(3) -0.0105(3) -0.0111(4)
S2 0.0304(5) 0.0228(4) 0.0292(5) 0.0051(3) -0.0180(4) -0.0117(4)
S3 0.0176(4) 0.0246(4) 0.0317(5) 0.0014(3) -0.0109(3) -0.0138(4)
S4 0.0213(4) 0.0221(4) 0.0243(4) -0.0002(3) -0.0111(3) -0.0085(3)
S5 0.0206(4) 0.0316(5) 0.0444(6) 0.0024(4) -0.0150(4) -0.0231(4)
S6 0.0210(4) 0.0205(4) 0.0322(5) 0.0011(3) -0.0117(4) -0.0112(4)
O1 0.0323(13) 0.0300(13) 0.0415(15) 0.0060(11) -0.0236(12) -0.0123(12)
O2 0.0365(14) 0.0297(13) 0.0413(15) 0.0098(11) -0.0229(12) -0.0225(12)
N1 0.0317(16) 0.0332(16) 0.0369(18) 0.0106(13) -0.0191(14) -0.0161(15)
N2 0.0312(16) 0.0263(15) 0.0388(18) 0.0031(13) -0.0205(14) -0.0160(14)
C1 0.0190(16) 0.0227(16) 0.0209(17) -0.0036(13) -0.0022(13) -0.0085(14)
C2 0.0221(16) 0.0191(15) 0.0180(16) -0.0004(13) -0.0057(13) -0.0052(13)
C3 0.0166(15) 0.0215(16) 0.0208(17) 0.0003(13) -0.0066(13) -0.0058(14)
C4 0.0176(16) 0.0224(16) 0.0230(17) -0.0007(13) -0.0074(13) -0.0074(14)
C5 0.0177(16) 0.0192(16) 0.0251(18) -0.0028(13) -0.0046(13) -0.0082(14)
C6 0.0175(16) 0.0202(16) 0.0194(17) -0.0044(13) -0.0041(13) -0.0063(14)
C7 0.0210(17) 0.038(2) 0.047(2) 0.0040(15) -0.0198(17) -0.0154(18)
C8 0.0284(19) 0.0284(18) 0.038(2) 0.0009(15) -0.0187(16) -0.0095(16)
C9 0.0194(17) 0.0254(17) 0.0247(18) 0.0016(14) -0.0057(14) -0.0037(15)
C10 0.0280(18) 0.0285(18) 0.0190(17) -0.0025(15) -0.0122(14) -0.0065(15)

loop_
_atom_type_symbol
_atom_type_description
_atom_type_scat_dispersion_real
_atom_type_scat_dispersion_imag
_atom_type_scat_source
C C 0.0033 0.0016 'International Tables Vol C Tables 4.2.6.8 and 6.1.1.4'
H H 0.0000 0.0000 'International Tables Vol C Tables 4.2.6.8 and 6.1.1.4'
Br Br -0.2901 2.4595 'International Tables Vol C Tables 4.2.6.8 and 6.1.1.4'
Cu Cu 0.3201 1.2651 'International Tables Vol C Tables 4.2.6.8 and 6.1.1.4'
N N 0.0061 0.0033 'International Tables Vol C Tables 4.2.6.8 and 6.1.1.4'
O O 0.0106 0.0060 'International Tables Vol C Tables 4.2.6.8 and 6.1.1.4'
S S 0.1246 0.1234 'International Tables Vol C Tables 4.2.6.8 and 6.1.1.4'

loop_
_geom_angle_atom_site_label_1
_geom_angle_atom_site_label_2
_geom_angle_atom_site_label_3
_geom_angle_site_symmetry_1
_geom_angle_site_symmetry_3
_geom_angle
Cu1 Br1 Cu1 . 2_646 65.24(2)
Cu1 Br2 H1A . . 89.6
Br2 Cu1 Br1 . . 128.38(2)
Br2 Cu1 Br1 . 2_646 116.82(2)
Br1 Cu1 Br1 . 2_646 114.760(19)
Br2 Cu1 Cu1 . 2_646 172.65(3)
Br1 Cu1 Cu1 . 2_646 58.684(19)
Br1 Cu1 Cu1 2_646 2_646 56.08(2)
C3 S1 C1 . . 96.18(15)
C3 S2 C2 . . 95.73(15)
C5 S3 C4 . . 95.59(15)
C4 S4 C6 . . 95.48(15)
C5 S5 C7 . . 104.04(16)
C6 S6 C8 . . 102.56(15)
C9 N1 H1A . . 120.0
C9 N1 H1B . . 120.0
H1A N1 H1B . . 120.0
C10 N2 H2A . . 120.0
C10 N2 H2B . . 120.0
H2A N2 H2B . . 120.0
C2 C1 C9 . . 136.6(3)
C2 C1 S1 . . 116.7(2)
C9 C1 S1 . . 106.7(2)
C1 C2 C10 . . 128.6(3)
C1 C2 S2 . . 116.2(2)
C10 C2 S2 . . 115.1(2)
C4 C3 S1 . . 121.3(2)
C4 C3 S2 . . 123.7(2)
S1 C3 S2 . . 114.95(17)
C3 C4 S4 . . 123.2(2)
C3 C4 S3 . . 121.2(2)
S4 C4 S3 . . 115.59(18)
C6 C5 S3 . . 116.8(2)
C6 C5 S5 . . 120.7(2)
S3 C5 S5 . . 122.45(19)
C5 C6 S4 . . 116.5(2)
C5 C6 S6 . . 121.4(2)
S4 C6 S6 . . 122.17(18)
S5 C7 H7A . . 109.5
S5 C7 H7B . . 109.5
H7A C7 H7B . . 109.5
S5 C7 H7C . . 109.5
H7A C7 H7C . . 109.5
H7B C7 H7C . . 109.5
S6 C8 H8A . . 109.5
S6 C8 H8B . . 109.5
H8A C8 H8B . . 109.5
S6 C8 H8C . . 109.5
H8A C8 H8C . . 109.5
H8B C8 H8C . . 109.5
O1 C9 N1 . . 124.8(3)
O1 C9 C1 . . 115.0(3)
N1 C9 C1 . . 120.2(3)
O2 C10 N2 . . 121.7(3)
O2 C10 C2 . . 121.6(3)
N2 C10 C2 . . 116.7(3)

loop_
_geom_bond_atom_site_label_1
_geom_bond_atom_site_label_2
_geom_bond_site_symmetry_2
_geom_bond_distance
Br1 Cu1 . 2.3895(6)
Br1 Cu1 2_646 2.4601(6)
Br2 Cu1 . 2.3129(6)
Cu1 Br1 2_646 2.4601(6)
Cu1 Cu1 2_646 2.6149(8)
S1 C3 . 1.720(3)
S1 C1 . 1.741(3)
S2 C3 . 1.721(3)
S2 C2 . 1.758(3)
S3 C5 . 1.718(3)
S3 C4 . 1.727(3)
S4 C4 . 1.724(3)
S4 C6 . 1.727(3)
S5 C5 . 1.734(3)
S5 C7 . 1.790(3)
S6 C6 . 1.730(3)
S6 C8 . 1.803(3)
O1 C9 . 1.237(4)
O2 C10 . 1.231(4)
N1 C9 . 1.313(4)
N1 H1A . 0.8800
N1 H1B . 0.8800
N2 C10 . 1.331(4)
N2 H2A . 0.8800
N2 H2B . 0.8800
C1 C2 . 1.342(5)
C1 C9 . 1.519(4)
C2 C10 . 1.510(4)
C3 C4 . 1.376(4)
C5 C6 . 1.376(4)
C7 H7A . 0.9800
C7 H7B . 0.9800
C7 H7C . 0.9800
C8 H8A . 0.9800
C8 H8B . 0.9800
C8 H8C . 0.9800

loop_
_geom_hbond_atom_site_label_D
_geom_hbond_atom_site_label_H
_geom_hbond_atom_site_label_A
_geom_hbond_site_symmetry_A
_geom_hbond_distance_DH
_geom_hbond_distance_HA
_geom_hbond_distance_DA
_geom_hbond_angle_DHA
N1 H1A Br2 . 0.88 2.72 3.601(3) 179.5
N1 H1B O2 . 0.88 1.90 2.717(4) 154.2
N2 H2A O2 2_556 0.88 2.09 2.951(4) 167.4
N2 H2B S2 . 0.88 2.44 2.906(3) 113.9
N2 H2B Br1 1_465 0.88 2.88 3.317(3) 112.3
C7 H7A Br2 2_657 0.98 2.90 3.870(4) 171.7
C7 H7B S1 2_667 0.98 2.81 3.529(3) 130.8
C7 H7C Br2 1_565 0.98 2.92 3.880(4) 165.1
C8 H8B O1 1_465 0.98 2.49 3.216(4) 130.4
C8 H8C Br2 1_465 0.98 2.99 3.648(3) 125.6

loop_
_geom_torsion_atom_site_label_1
_geom_torsion_atom_site_label_2
_geom_torsion_atom_site_label_3
_geom_torsion_atom_site_label_4
_geom_torsion_site_symmetry_1
_geom_torsion_site_symmetry_4
_geom_torsion
H1A Br2 Cu1 Br1 . . 178.7
H1A Br2 Cu1 Br1 . 2_646 1.3
H1A Br2 Cu1 Cu1 . 2_646 15.5
Cu1 Br1 Cu1 Br2 2_646 . -177.52(4)
Cu1 Br1 Cu1 Br1 2_646 2_646 0.0
C3 S1 C1 C2 . . 0.2(3)
C3 S1 C1 C9 . . -178.5(2)
C9 C1 C2 C10 . . 5.1(6)
S1 C1 C2 C10 . . -173.0(3)
C9 C1 C2 S2 . . -178.7(3)
S1 C1 C2 S2 . . 3.2(4)
C3 S2 C2 C1 . . -4.8(3)
C3 S2 C2 C10 . . 171.9(2)
C1 S1 C3 C4 . . 178.8(3)
C1 S1 C3 S2 . . -3.5(2)
C2 S2 C3 C4 . . -177.5(3)
C2 S2 C3 S1 . . 4.8(2)
S1 C3 C4 S4 . . -178.22(18)
S2 C3 C4 S4 . . 4.3(4)
S1 C3 C4 S3 . . 1.6(4)
S2 C3 C4 S3 . . -175.88(18)
C6 S4 C4 C3 . . -177.5(3)
C6 S4 C4 S3 . . 2.6(2)
C5 S3 C4 C3 . . 177.6(3)
C5 S3 C4 S4 . . -2.5(2)
C4 S3 C5 C6 . . 1.4(3)
C4 S3 C5 S5 . . 178.4(2)
C7 S5 C5 C6 . . -160.9(3)
C7 S5 C5 S3 . . 22.2(3)
S3 C5 C6 S4 . . 0.2(4)
S5 C5 C6 S4 . . -176.83(17)
S3 C5 C6 S6 . . 179.39(17)
S5 C5 C6 S6 . . 2.4(4)
C4 S4 C6 C5 . . -1.7(3)
C4 S4 C6 S6 . . 179.1(2)
C8 S6 C6 C5 . . -174.1(3)
C8 S6 C6 S4 . . 5.0(2)
C2 C1 C9 O1 . . -173.0(4)
S1 C1 C9 O1 . . 5.2(4)
C2 C1 C9 N1 . . 8.3(6)
S1 C1 C9 N1 . . -173.5(3)
C1 C2 C10 O2 . . -17.7(5)
S2 C2 C10 O2 . . 166.0(3)
C1 C2 C10 N2 . . 161.2(3)
S2 C2 C10 N2 . . -15.0(4)
